data_7242771
loop_
_publ_author_name
'Giri, Prasenjit'
'Mazumder, Abhrojyoti'
'Dey, Dibyendu'
'Garani, Souvik'
'Raveendran, Anju'
'Panda, Manas K.'

_publ_section_title
;
 Light-fueled rapid macroscopic motion of a green fluorescent organic
 crystal
;
_journal_issue 34
_journal_name_full CrystEngComm
_journal_page_first 5876
_journal_page_last 5881
_journal_paper_doi 10.1039/D1CE00460C
_journal_volume 23
_journal_year 2021
_chemical_formula_sum 'C17 H12 F2 N2 O'
_chemical_formula_weight 298.29
_chemical_name_systematic E-ArF2
_space_group_crystal_system orthorhombic
_space_group_IT_number 19
_space_group_name_Hall 'P 2ac 2ab'
_space_group_name_H-M_alt 'P 21 21 21'
_atom_sites_solution_hydrogens geom
_audit_creation_method SHELXL-2014/7
_audit_update_record
;
2021-04-06 deposited with the CCDC.	2021-05-07 downloaded from the CCDC.
;
_cell_angle_alpha 90
_cell_angle_beta 90
_cell_angle_gamma 90
_cell_formula_units_Z 4
_cell_length_a 3.8711(3)
_cell_length_b 11.1490(10)
_cell_length_c 32.557(3)
_cell_measurement_reflns_used 9997
_cell_measurement_temperature 273(2)
_cell_measurement_theta_max 26.94
_cell_measurement_theta_min 2.50
_cell_volume 1405.1(2)
_computing_cell_refinement 'Bruker SAINT'
_computing_data_collection 'Bruker APEX2'
_computing_data_reduction 'Bruker SAINT'
_computing_molecular_graphics 'Bruker SHELXTL'
_computing_publication_material 'Bruker SHELXTL'
_computing_structure_refinement 'SHELXL-2014 (Sheldrick 2014)'
_computing_structure_solution 'SHELXS-97 (Sheldrick 2008)'
_diffrn_ambient_temperature 273(2)
_diffrn_measured_fraction_theta_full 0.996
_diffrn_measured_fraction_theta_max 0.995
_diffrn_measurement_device_type 'Bruker APEX-II CCD'
_diffrn_measurement_method '\f and \w scans'
_diffrn_radiation_type MoK\a
_diffrn_radiation_wavelength 0.71073
_diffrn_reflns_av_R_equivalents 0.0292
_diffrn_reflns_av_unetI/netI 0.0111
_diffrn_reflns_Laue_measured_fraction_full 0.996
_diffrn_reflns_Laue_measured_fraction_max 0.995
_diffrn_reflns_limit_h_max 4
_diffrn_reflns_limit_h_min -4
_diffrn_reflns_limit_k_max 14
_diffrn_reflns_limit_k_min -14
_diffrn_reflns_limit_l_max 41
_diffrn_reflns_limit_l_min -41
_diffrn_reflns_number 48393
_diffrn_reflns_point_group_measured_fraction_full 0.996
_diffrn_reflns_point_group_measured_fraction_max 0.994
_diffrn_reflns_theta_full 25.242
_diffrn_reflns_theta_max 26.989
_diffrn_reflns_theta_min 1.931
_exptl_absorpt_coefficient_mu 0.108
_exptl_absorpt_process_details 'multi scan'
_exptl_crystal_colour colourless
_exptl_crystal_density_diffrn 1.410
_exptl_crystal_description Acicular
_exptl_crystal_F_000 616
_exptl_crystal_size_max 0.33
_exptl_crystal_size_mid 0.25
_exptl_crystal_size_min 0.20
_refine_diff_density_max 0.292
_refine_diff_density_min -0.488
_refine_diff_density_rms 0.163
_refine_ls_abs_structure_details
;
 Flack x determined using 1125 quotients [(I+)-(I-)]/[(I+)+(I-)]
 (Parsons, Flack and Wagner, Acta Cryst. B69 (2013) 249-259).
;
_refine_ls_abs_structure_Flack -0.24(15)
_refine_ls_extinction_method none
_refine_ls_goodness_of_fit_ref 1.196
_refine_ls_hydrogen_treatment constr
_refine_ls_matrix_type full
_refine_ls_number_parameters 200
_refine_ls_number_reflns 3029
_refine_ls_number_restraints 0
_refine_ls_restrained_S_all 1.196
_refine_ls_R_factor_all 0.0487
_refine_ls_R_factor_gt 0.0396
_refine_ls_shift/su_max 0.000
_refine_ls_shift/su_mean 0.000
_refine_ls_structure_factor_coef Fsqd
_refine_ls_weighting_details 'w=1/[\s^2^(Fo^2^)+(0.0788P)^2^+0.2887P] where P=(Fo^2^+2Fc^2^)/3'
_refine_ls_weighting_scheme calc
_refine_ls_wR_factor_gt 0.1265
_refine_ls_wR_factor_ref 0.1410
_reflns_Friedel_coverage 0.649
_reflns_Friedel_fraction_full 0.997
_reflns_Friedel_fraction_max 0.993
_reflns_number_gt 2945
_reflns_number_total 3029
_reflns_threshold_expression 'I > 2\s(I)'
_cod_data_source_file d1ce00460c12.cif
_cod_data_source_block E-ARF2
_cod_depositor_comments 'Adding full bibliography for 7242771.cif.'
_cod_database_code 7242771
_shelx_shelxl_version_number 2014/7
_shelx_space_group_comment
;
The symmetry employed for this shelxl refinement is uniquely defined
by the following loop, which should always be used as a source of
symmetry information in preference to the above space-group names.
They are only intended as comments.
;

loop_
_space_group_symop_operation_xyz
'x, y, z'
'x+1/2, -y+1/2, -z'
'-x, y+1/2, -z+1/2'
'-x+1/2, -y, z+1/2'

loop_
_atom_site_label
_atom_site_type_symbol
_atom_site_fract_x
_atom_site_fract_y
_atom_site_fract_z
_atom_site_U_iso_or_equiv
_atom_site_adp_type
_atom_site_occupancy
_atom_site_site_symmetry_order
_atom_site_calc_flag
_atom_site_refinement_flags_posn
_atom_site_refinement_flags_adp
_atom_site_refinement_flags_occupancy
_atom_site_disorder_assembly
_atom_site_disorder_group
F2 F -0.0300(7) 0.27257(19) 0.46568(6) 0.0749(7) Uani 1 1 d . . . . .
F1 F 0.3301(9) 0.6461(2) 0.51358(6) 0.0873(9) Uani 1 1 d . . . . .
O2 O 0.8084(10) 0.6821(2) 0.15187(7) 0.0745(9) Uani 1 1 d . . . . .
N1 N 0.9558(7) 0.49546(19) 0.17322(7) 0.0431(5) Uani 1 1 d . . . . .
H1 H 1.0501 0.4301 0.1648 0.052 Uiso 1 1 calc R U . . .
N2 N 0.6548(12) 0.7693(3) 0.35770(9) 0.0759(11) Uani 1 1 d . . . . .
C1 C 1.0718(13) 0.5517(3) 0.10307(9) 0.0708(11) Uani 1 1 d . . . . .
H1A H 0.8893 0.5554 0.0832 0.106 Uiso 1 1 calc R U . . .
H1B H 1.1648 0.4720 0.1039 0.106 Uiso 1 1 calc R U . . .
H1C H 1.2508 0.6073 0.0956 0.106 Uiso 1 1 calc R U . . .
C2 C 0.9315(9) 0.5841(3) 0.14478(8) 0.0496(7) Uani 1 1 d . . . . .
C3 C 0.8484(6) 0.4956(2) 0.21446(7) 0.0345(5) Uani 1 1 d . . . . .
C4 C 0.6829(7) 0.5924(2) 0.23321(7) 0.0376(5) Uani 1 1 d . . . . .
H4 H 0.6377 0.6618 0.2183 0.045 Uiso 1 1 calc R U . . .
C5 C 0.5866(7) 0.5846(2) 0.27400(8) 0.0369(5) Uani 1 1 d . . . . .
H5 H 0.4768 0.6496 0.2863 0.044 Uiso 1 1 calc R U . . .
C6 C 0.6498(6) 0.4815(2) 0.29734(8) 0.0355(5) Uani 1 1 d . . . . .
C7 C 0.5448(7) 0.4662(2) 0.33992(8) 0.0383(5) Uani 1 1 d . . . . .
H7 H 0.5081 0.3871 0.3479 0.046 Uiso 1 1 calc R U . . .
C8 C 0.4923(7) 0.5485(2) 0.36961(7) 0.0360(5) Uani 1 1 d . . . . .
C9 C 0.3691(6) 0.5190(2) 0.41161(7) 0.0365(5) Uani 1 1 d . . . . .
C10 C 0.2213(7) 0.4070(2) 0.41914(8) 0.0422(6) Uani 1 1 d . . . . .
H10 H 0.1954 0.3513 0.3981 0.051 Uiso 1 1 calc R U . . .
C11 C 0.1144(8) 0.3807(3) 0.45852(8) 0.0473(7) Uani 1 1 d . . . . .
C12 C 0.1454(9) 0.4582(3) 0.49085(8) 0.0521(7) Uani 1 1 d . . . . .
H12 H 0.0731 0.4378 0.5172 0.062 Uiso 1 1 calc R U . . .
C13 C 0.5782(9) 0.6721(3) 0.36228(8) 0.0482(7) Uani 1 1 d . . . . .
C14 C 0.4008(8) 0.6008(3) 0.44353(8) 0.0458(6) Uani 1 1 d . . . . .
H14 H 0.4953 0.6764 0.4390 0.055 Uiso 1 1 calc R U . . .
C15 C 0.2887(10) 0.5673(3) 0.48222(8) 0.0528(7) Uani 1 1 d . . . . .
C16 C 0.8099(7) 0.3847(2) 0.27768(8) 0.0385(5) Uani 1 1 d . . . . .
H16 H 0.8498 0.3144 0.2923 0.046 Uiso 1 1 calc R U . . .
C17 C 0.9095(7) 0.3916(2) 0.23714(8) 0.0394(6) Uani 1 1 d . . . . .
H17 H 1.0181 0.3265 0.2248 0.047 Uiso 1 1 calc R U . . .

loop_
_atom_site_aniso_label
_atom_site_aniso_U_11
_atom_site_aniso_U_22
_atom_site_aniso_U_33
_atom_site_aniso_U_23
_atom_site_aniso_U_13
_atom_site_aniso_U_12
F2 0.1065(18) 0.0636(12) 0.0545(11) 0.0161(9) 0.0118(12) -0.0314(12)
F1 0.149(3) 0.0714(13) 0.0411(9) -0.0153(9) 0.0102(13) -0.0029(16)
O2 0.133(3) 0.0472(12) 0.0436(11) 0.0085(9) 0.0129(14) 0.0280(15)
N1 0.0590(14) 0.0345(10) 0.0359(11) -0.0023(8) 0.0060(10) 0.0056(10)
N2 0.126(3) 0.0468(14) 0.0547(15) -0.0004(12) 0.0142(18) -0.0315(18)
C1 0.103(3) 0.071(2) 0.0389(15) 0.0018(14) 0.0116(18) 0.020(2)
C2 0.0675(18) 0.0462(14) 0.0350(12) 0.0009(11) 0.0027(12) 0.0075(14)
C3 0.0380(11) 0.0325(11) 0.0328(11) -0.0016(9) -0.0001(9) -0.0019(10)
C4 0.0447(13) 0.0310(11) 0.0372(11) 0.0014(9) -0.0008(10) 0.0034(10)
C5 0.0395(12) 0.0346(11) 0.0367(11) -0.0027(9) 0.0027(9) 0.0055(10)
C6 0.0363(11) 0.0336(11) 0.0367(12) -0.0006(9) 0.0016(9) -0.0062(10)
C7 0.0426(13) 0.0349(11) 0.0373(12) 0.0060(9) 0.0015(10) -0.0026(10)
C8 0.0380(12) 0.0356(11) 0.0344(11) 0.0038(9) 0.0004(10) -0.0051(10)
C9 0.0363(11) 0.0393(12) 0.0339(11) 0.0041(9) -0.0013(9) 0.0010(10)
C10 0.0484(13) 0.0425(13) 0.0358(12) 0.0020(10) -0.0006(10) -0.0066(12)
C11 0.0540(16) 0.0476(15) 0.0402(13) 0.0123(11) 0.0021(12) -0.0044(13)
C12 0.0633(18) 0.0618(17) 0.0311(12) 0.0097(12) 0.0044(13) 0.0108(15)
C13 0.0660(19) 0.0426(14) 0.0361(12) -0.0012(10) 0.0058(12) -0.0119(14)
C14 0.0570(15) 0.0408(13) 0.0397(12) 0.0008(10) 0.0000(12) -0.0007(13)
C15 0.0720(19) 0.0544(16) 0.0321(12) -0.0029(11) 0.0009(13) 0.0100(15)
C16 0.0461(13) 0.0285(10) 0.0409(12) 0.0033(9) 0.0005(10) -0.0009(9)
C17 0.0457(14) 0.0297(11) 0.0429(12) -0.0011(9) 0.0037(11) 0.0016(10)

loop_
_atom_type_symbol
_atom_type_description
_atom_type_scat_dispersion_real
_atom_type_scat_dispersion_imag
_atom_type_scat_source
C C 0.0033 0.0016 'International Tables Vol C Tables 4.2.6.8 and 6.1.1.4'
H H 0.0000 0.0000 'International Tables Vol C Tables 4.2.6.8 and 6.1.1.4'
N N 0.0061 0.0033 'International Tables Vol C Tables 4.2.6.8 and 6.1.1.4'
O O 0.0106 0.0060 'International Tables Vol C Tables 4.2.6.8 and 6.1.1.4'
F F 0.0171 0.0103 'International Tables Vol C Tables 4.2.6.8 and 6.1.1.4'

loop_
_geom_angle_atom_site_label_1
_geom_angle_atom_site_label_2
_geom_angle_atom_site_label_3
_geom_angle
_geom_angle_site_symmetry_1
_geom_angle_site_symmetry_3
_geom_angle_publ_flag
C2 N1 C3 129.1(2) . . ?
C2 N1 H1 115.5 . . ?
C3 N1 H1 115.5 . . ?
C2 C1 H1A 109.5 . . ?
C2 C1 H1B 109.5 . . ?
H1A C1 H1B 109.5 . . ?
C2 C1 H1C 109.5 . . ?
H1A C1 H1C 109.5 . . ?
H1B C1 H1C 109.5 . . ?
O2 C2 N1 123.6(3) . . ?
O2 C2 C1 121.9(3) . . ?
N1 C2 C1 114.5(3) . . ?
C17 C3 C4 119.3(2) . . ?
C17 C3 N1 117.1(2) . . ?
C4 C3 N1 123.7(2) . . ?
C5 C4 C3 119.7(2) . . ?
C5 C4 H4 120.2 . . ?
C3 C4 H4 120.2 . . ?
C4 C5 C6 121.8(2) . . ?
C4 C5 H5 119.1 . . ?
C6 C5 H5 119.1 . . ?
C5 C6 C16 117.5(2) . . ?
C5 C6 C7 124.4(2) . . ?
C16 C6 C7 118.0(2) . . ?
C8 C7 C6 130.2(2) . . ?
C8 C7 H7 114.9 . . ?
C6 C7 H7 114.9 . . ?
C7 C8 C13 119.9(2) . . ?
C7 C8 C9 123.8(2) . . ?
C13 C8 C9 116.1(2) . . ?
C14 C9 C10 119.5(2) . . ?
C14 C9 C8 121.0(2) . . ?
C10 C9 C8 119.5(2) . . ?
C11 C10 C9 118.4(3) . . ?
C11 C10 H10 120.8 . . ?
C9 C10 H10 120.8 . . ?
F2 C11 C12 117.9(2) . . ?
F2 C11 C10 118.3(3) . . ?
C12 C11 C10 123.8(3) . . ?
C15 C12 C11 116.1(2) . . ?
C15 C12 H12 122.0 . . ?
C11 C12 H12 122.0 . . ?
N2 C13 C8 177.4(4) . . ?
C15 C14 C9 118.4(3) . . ?
C15 C14 H14 120.8 . . ?
C9 C14 H14 120.8 . . ?
F1 C15 C12 118.0(3) . . ?
F1 C15 C14 118.3(3) . . ?
C12 C15 C14 123.7(3) . . ?
C17 C16 C6 121.3(2) . . ?
C17 C16 H16 119.4 . . ?
C6 C16 H16 119.4 . . ?
C16 C17 C3 120.4(2) . . ?
C16 C17 H17 119.8 . . ?
C3 C17 H17 119.8 . . ?

loop_
_geom_bond_atom_site_label_1
_geom_bond_atom_site_label_2
_geom_bond_distance
_geom_bond_site_symmetry_2
_geom_bond_publ_flag
F2 C11 1.349(4) . ?
F1 C15 1.356(3) . ?
O2 C2 1.214(4) . ?
N1 C2 1.358(3) . ?
N1 C3 1.405(3) . ?
N1 H1 0.8600 . ?
N2 C13 1.134(4) . ?
C1 C2 1.507(4) . ?
C1 H1A 0.9600 . ?
C1 H1B 0.9600 . ?
C1 H1C 0.9600 . ?
C3 C17 1.395(3) . ?
C3 C4 1.396(3) . ?
C4 C5 1.382(3) . ?
C4 H4 0.9300 . ?
C5 C6 1.399(3) . ?
C5 H5 0.9300 . ?
C6 C16 1.399(3) . ?
C6 C7 1.455(3) . ?
C7 C8 1.349(4) . ?
C7 H7 0.9300 . ?
C8 C13 1.437(4) . ?
C8 C9 1.485(3) . ?
C9 C14 1.388(4) . ?
C9 C10 1.395(4) . ?
C10 C11 1.379(4) . ?
C10 H10 0.9300 . ?
C11 C12 1.367(4) . ?
C12 C15 1.366(5) . ?
C12 H12 0.9300 . ?
C14 C15 1.384(4) . ?
C14 H14 0.9300 . ?
C16 C17 1.377(4) . ?
C16 H16 0.9300 . ?
C17 H17 0.9300 . ?

loop_
_geom_hbond_atom_site_label_D
_geom_hbond_atom_site_label_H
_geom_hbond_atom_site_label_A
_geom_hbond_distance_DH
_geom_hbond_distance_HA
_geom_hbond_distance_DA
_geom_hbond_angle_DHA
_geom_hbond_site_symmetry_A
C10 H10 O2 0.93 2.49 3.412(3) 170.8 3_645
C4 H4 O2 0.93 2.27 2.872(3) 121.6 .
C1 H1B N2 0.96 2.68 3.559(5) 153.2 3_745
N1 H1 N2 0.86 2.25 3.105(4) 174.4 3_745
C10 H10 O2 0.93 2.49 3.412(3) 170.8 3_645
C4 H4 O2 0.93 2.27 2.872(3) 121.6 .
C1 H1B N2 0.96 2.68 3.559(5) 153.2 3_745
N1 H1 N2 0.86 2.25 3.105(4) 174.4 3_745
C10 H10 O2 0.93 2.49 3.412(3) 170.8 3_645
C4 H4 O2 0.93 2.27 2.872(3) 121.6 .
C1 H1B N2 0.96 2.68 3.559(5) 153.2 3_745
N1 H1 N2 0.86 2.25 3.105(4) 174.4 3_745
C10 H10 O2 0.93 2.49 3.412(3) 170.8 3_645
C4 H4 O2 0.93 2.27 2.872(3) 121.6 .
C1 H1B N2 0.96 2.68 3.559(5) 153.2 3_745
N1 H1 N2 0.86 2.25 3.105(4) 174.4 3_745
N1 H1 N2 0.86 2.25 3.105(4) 174.4 3_745
C1 H1B N2 0.96 2.68 3.559(5) 153.2 3_745
C4 H4 O2 0.93 2.27 2.872(3) 121.6 .
C10 H10 O2 0.93 2.49 3.412(3) 170.8 3_645
N1 H1 N2 0.86 2.25 3.105(4) 174.4 3_745
C1 H1B N2 0.96 2.68 3.559(5) 153.2 3_745
C4 H4 O2 0.93 2.27 2.872(3) 121.6 .
C10 H10 O2 0.93 2.49 3.412(3) 170.8 3_645
N1 H1 N2 0.86 2.25 3.105(4) 174.4 3_745
C1 H1B N2 0.96 2.68 3.559(5) 153.2 3_745
C4 H4 O2 0.93 2.27 2.872(3) 121.6 .
C10 H10 O2 0.93 2.49 3.412(3) 170.8 3_645
N1 H1 N2 0.86 2.25 3.105(4) 174.4 3_745
C1 H1B N2 0.96 2.68 3.559(5) 153.2 3_745
C4 H4 O2 0.93 2.27 2.872(3) 121.6 .
C10 H10 O2 0.93 2.49 3.412(3) 170.8 3_645

loop_
_geom_torsion_atom_site_label_1
_geom_torsion_atom_site_label_2
_geom_torsion_atom_site_label_3
_geom_torsion_atom_site_label_4
_geom_torsion
_geom_torsion_site_symmetry_1
_geom_torsion_site_symmetry_2
_geom_torsion_site_symmetry_3
_geom_torsion_site_symmetry_4
_geom_torsion_publ_flag
C3 N1 C2 O2 0.8(6) . . . . ?
C3 N1 C2 C1 -179.4(3) . . . . ?
C2 N1 C3 C17 -179.2(3) . . . . ?
C2 N1 C3 C4 1.6(5) . . . . ?
C17 C3 C4 C5 0.9(4) . . . . ?
N1 C3 C4 C5 -179.9(2) . . . . ?
C3 C4 C5 C6 -0.1(4) . . . . ?
C4 C5 C6 C16 -1.1(4) . . . . ?
C4 C5 C6 C7 -177.8(3) . . . . ?
C5 C6 C7 C8 -27.2(4) . . . . ?
C16 C6 C7 C8 156.1(3) . . . . ?
C6 C7 C8 C13 -7.0(4) . . . . ?
C6 C7 C8 C9 177.2(3) . . . . ?
C7 C8 C9 C14 163.8(3) . . . . ?
C13 C8 C9 C14 -12.1(4) . . . . ?
C7 C8 C9 C10 -15.8(4) . . . . ?
C13 C8 C9 C10 168.3(3) . . . . ?
C14 C9 C10 C11 -0.8(4) . . . . ?
C8 C9 C10 C11 178.9(3) . . . . ?
C9 C10 C11 F2 179.7(3) . . . . ?
C9 C10 C11 C12 -0.1(5) . . . . ?
F2 C11 C12 C15 -179.2(3) . . . . ?
C10 C11 C12 C15 0.6(5) . . . . ?
C10 C9 C14 C15 1.0(4) . . . . ?
C8 C9 C14 C15 -178.6(3) . . . . ?
C11 C12 C15 F1 -178.8(3) . . . . ?
C11 C12 C15 C14 -0.3(5) . . . . ?
C9 C14 C15 F1 178.0(3) . . . . ?
C9 C14 C15 C12 -0.5(5) . . . . ?
C5 C6 C16 C17 1.6(4) . . . . ?
C7 C6 C16 C17 178.5(2) . . . . ?
C6 C16 C17 C3 -0.8(4) . . . . ?
C4 C3 C17 C16 -0.5(4) . . . . ?
N1 C3 C17 C16 -179.7(2) . . . . ?
